data_4078861
loop_
_publ_author_name
'Saha, Sayantani'
'Ghatak, Tapas'
'Saha, Biswajit'
'Doucet, Henri'
'Bera, Jitendra K.'

_publ_section_title
;
 Steric Control at the Wingtip of a Bis-N-Heterocyclic Carbene Ligand:
 Coordination Behavior and Catalytic Responses of Its Ruthenium Compounds
;
_journal_issue 15
_journal_name_full Organometallics
_journal_page_first 5500
_journal_paper_doi 10.1021/om300469n
_journal_volume 31
_journal_year 2012
_chemical_formula_moiety 'C30 H47 Cl2 N8 Ru, F6 P'
_chemical_formula_sum 'C30 H47 Cl2 F6 N8 P Ru'
_chemical_formula_weight 836.70
_chemical_name_systematic
; 
 ? 
;
_space_group_IT_number 2
_symmetry_cell_setting triclinic
_symmetry_space_group_name_Hall '-P 1'
_symmetry_space_group_name_H-M 'P -1'
_atom_sites_solution_hydrogens geom
_atom_sites_solution_primary direct
_atom_sites_solution_secondary difmap
_audit_creation_method SHELXL-97
_cell_angle_alpha 79.363(5)
_cell_angle_beta 83.911(5)
_cell_angle_gamma 75.643(3)
_cell_formula_units_Z 2
_cell_length_a 9.255(4)
_cell_length_b 13.765(4)
_cell_length_c 15.120(5)
_cell_measurement_reflns_used 2203
_cell_measurement_temperature 100(2)
_cell_measurement_theta_max 26.48
_cell_measurement_theta_min 2.28
_cell_volume 1830.3(11)
_computing_cell_refinement 'Bruker SAINT'
_computing_data_collection 'Bruker APEX'
_computing_data_reduction 'Bruker SAINT'
_computing_molecular_graphics ORTEP
_computing_publication_material ciftab
_computing_structure_refinement 'SHELXL-97 (Sheldrick, 1997)'
_computing_structure_solution 'SHELXS-97 (Sheldrick, 1990)'
_diffrn_ambient_temperature 100(2)
_diffrn_measured_fraction_theta_full 0.986
_diffrn_measured_fraction_theta_max 0.986
_diffrn_measurement_device_type 'Bruker SMART APEX'
_diffrn_measurement_method 'omega scans'
_diffrn_radiation_monochromator graphite
_diffrn_radiation_source 'fine-focus sealed tube'
_diffrn_radiation_type MoK\a
_diffrn_radiation_wavelength 0.71073
_diffrn_reflns_av_R_equivalents 0.0598
_diffrn_reflns_av_sigmaI/netI 0.0968
_diffrn_reflns_limit_h_max 10
_diffrn_reflns_limit_h_min -10
_diffrn_reflns_limit_k_max 16
_diffrn_reflns_limit_k_min -16
_diffrn_reflns_limit_l_max 17
_diffrn_reflns_limit_l_min -17
_diffrn_reflns_number 12493
_diffrn_reflns_theta_full 24.71
_diffrn_reflns_theta_max 24.71
_diffrn_reflns_theta_min 2.23
_exptl_absorpt_coefficient_mu 0.683
_exptl_absorpt_correction_T_max 0.8699
_exptl_absorpt_correction_T_min 0.8163
_exptl_absorpt_correction_type empirical
_exptl_absorpt_process_details SADABS
_exptl_crystal_colour brown
_exptl_crystal_density_diffrn 1.518
_exptl_crystal_density_method 'not measured'
_exptl_crystal_description block
_exptl_crystal_F_000 860
_exptl_crystal_size_max 0.31
_exptl_crystal_size_mid 0.23
_exptl_crystal_size_min 0.21
_refine_diff_density_max 1.254
_refine_diff_density_min -1.331
_refine_diff_density_rms 0.143
_refine_ls_extinction_method none
_refine_ls_goodness_of_fit_ref 1.017
_refine_ls_hydrogen_treatment constr
_refine_ls_matrix_type full
_refine_ls_number_parameters 424
_refine_ls_number_reflns 6151
_refine_ls_number_restraints 15
_refine_ls_restrained_S_all 1.021
_refine_ls_R_factor_all 0.1107
_refine_ls_R_factor_gt 0.0736
_refine_ls_shift/su_max 0.001
_refine_ls_shift/su_mean 0.000
_refine_ls_structure_factor_coef Fsqd
_refine_ls_weighting_details 'calc w=1/[\s^2^(Fo^2^)+(0.1093P)^2^+0.0000P] where P=(Fo^2^+2Fc^2^)/3'
_refine_ls_weighting_scheme calc
_refine_ls_wR_factor_gt 0.1705
_refine_ls_wR_factor_ref 0.1931
_reflns_number_gt 4233
_reflns_number_total 6151
_reflns_threshold_expression >2sigma(I)
_cod_data_source_file om300469n_si_002.cif
_cod_data_source_block compound2
_cod_depositor_comments
;
The following automatic conversions were performed:

'_symmetry_cell_setting' value 'Triclinic' changed to 'triclinic'
according to /home/saulius/struct/CIF-dictionaries/cif_core.dic
dictionary named 'cif_core.dic' version 2.4.2 from 2011-04-26.

Automatic conversion script
Id: cif_fix_values 1891 2012-01-12 08:04:46Z andrius 
;
_cod_original_cell_volume 1830.2(10)
_cod_original_sg_symbol_H-M P-1
_cod_database_code 4078861

loop_
_symmetry_equiv_pos_as_xyz
'x, y, z'
'-x, -y, -z'

loop_
_atom_site_label
_atom_site_type_symbol
_atom_site_fract_x
_atom_site_fract_y
_atom_site_fract_z
_atom_site_U_iso_or_equiv
_atom_site_adp_type
_atom_site_occupancy
_atom_site_symmetry_multiplicity
_atom_site_calc_flag
_atom_site_refinement_flags
_atom_site_disorder_assembly
_atom_site_disorder_group
Ru1 Ru 0.73661(6) 0.76398(4) 0.74264(4) 0.0222(2) Uani 1 1 d . A .
P1 P 0.7293(2) 0.72860(14) 1.24024(11) 0.0320(5) Uani 1 1 d . . .
Cl2 Cl 0.9160(2) 0.84357(15) 0.65627(19) 0.0587(7) Uani 1 1 d . . .
Cl1 Cl 0.5557(2) 0.68522(14) 0.82630(16) 0.0518(6) Uani 1 1 d . . .
F2 F 0.8400(5) 0.6521(3) 1.3094(3) 0.0462(12) Uani 1 1 d . . .
C23 C 0.6740(9) 1.0406(6) 0.7354(5) 0.040(2) Uani 1 1 d . . .
H23A H 0.5785 1.0926 0.7335 0.048 Uiso 1 1 calc R . .
H23B H 0.6789 1.0016 0.6859 0.048 Uiso 1 1 calc R . .
N5 N 0.6778(8) 0.9721(5) 0.8213(4) 0.0448(19) Uani 1 1 d . . .
F5 F 0.7055(6) 0.8153(3) 1.3002(3) 0.0598(15) Uani 1 1 d . . .
C1 C 0.7684(9) 0.6554(5) 0.6567(5) 0.0326(18) Uani 1 1 d . A .
F3 F 0.7514(7) 0.6409(4) 1.1794(4) 0.081(2) Uani 1 1 d . . .
C10 C 0.9019(9) 0.6818(6) 0.8281(6) 0.040(2) Uani 1 1 d . . .
C7 C 0.7070(9) 0.8700(6) 0.8319(5) 0.0379(19) Uiso 1 1 d . A .
F13 F 0.5932(7) 0.6909(5) 1.2937(5) 0.092(2) Uani 1 1 d . . .
F1 F 0.8636(8) 0.7634(5) 1.1835(4) 0.101(2) Uani 1 1 d . . .
N3 N 0.4271(8) 0.9003(5) 0.6705(6) 0.056(2) Uani 1 1 d D . .
C4 C 0.5676(9) 0.8444(5) 0.6557(5) 0.0358(19) Uani 1 1 d . A .
N7 N 1.0429(8) 0.6252(5) 0.8135(6) 0.063(3) Uani 1 1 d D A .
N4 N 0.5786(11) 0.8403(5) 0.5667(5) 0.064(3) Uani 1 1 d . . .
N6 N 0.7477(13) 0.8488(8) 0.9162(7) 0.015(2) Uiso 0.50 1 d P A 1
C24 C 0.8028(10) 1.0926(6) 0.7213(8) 0.063(3) Uani 1 1 d . . .
H24A H 0.7946 1.1335 0.7698 0.076 Uiso 1 1 calc R A .
H24B H 0.8975 1.0399 0.7272 0.076 Uiso 1 1 calc R . .
N8 N 0.9208(13) 0.6910(8) 0.9063(7) 0.019(2) Uiso 0.50 1 d P A 1
C15B C 0.358(3) 0.931(3) 0.7548(19) 0.021(12) Uiso 0.30 1 d PD B 2
H15A H 0.3330 1.0055 0.7519 0.025 Uiso 0.30 1 calc PR B 2
H15B H 0.4196 0.8975 0.8064 0.025 Uiso 0.30 1 calc PR B 2
C19 C 0.8116(8) 0.4853(5) 0.7572(5) 0.0278(16) Uani 1 1 d . . .
H19A H 0.8029 0.5264 0.8056 0.033 Uiso 1 1 calc R . .
H19B H 0.9109 0.4372 0.7592 0.033 Uiso 1 1 calc R . .
N1 N 0.8018(8) 0.5523(4) 0.6705(4) 0.0361(16) Uani 1 1 d . . .
F4 F 0.6189(8) 0.8040(5) 1.1694(4) 0.117(3) Uani 1 1 d . . .
C25 C 0.8104(10) 1.1611(7) 0.6312(8) 0.070(3) Uani 1 1 d . A .
H25A H 0.7168 1.2148 0.6255 0.084 Uiso 1 1 calc R C 1
H25B H 0.8178 1.1207 0.5824 0.084 Uiso 1 1 calc R C 1
C20 C 0.6928(9) 0.4263(7) 0.7747(7) 0.060(3) Uani 1 1 d . . .
H20A H 0.7029 0.3836 0.7274 0.072 Uiso 1 1 calc R B .
H20B H 0.5933 0.4740 0.7717 0.072 Uiso 1 1 calc R . .
N2 N 0.7583(11) 0.6824(5) 0.5655(4) 0.070(3) Uani 1 1 d . . .
C13 C 0.7506(15) 0.7857(9) 0.5205(9) 0.019(3) Uiso 0.50 1 d P B 2
H13A H 0.7520 0.7921 0.4542 0.022 Uiso 1 1 calc R . .
H13B H 0.8313 0.8135 0.5368 0.022 Uiso 1 1 calc R . .
C16A C 0.2325(15) 0.8864(11) 0.8148(9) 0.028(3) Uiso 0.50 1 d PD B 1
H16A H 0.1457 0.9047 0.7770 0.033 Uiso 0.50 1 calc PR B 1
H16B H 0.2647 0.8113 0.8257 0.033 Uiso 0.50 1 calc PR B 1
C12 C 1.0842(16) 0.5774(11) 0.9173(9) 0.025(3) Uiso 0.50 1 d P A 2
H12 H 1.1745 0.5292 0.9325 0.030 Uiso 0.50 1 calc PR A 2
C8 C 0.7014(16) 1.0164(11) 0.8921(9) 0.025(3) Uiso 0.50 1 d P A 1
H8 H 0.6965 1.0857 0.8944 0.031 Uiso 0.50 1 calc PR A 1
C21 C 0.7041(12) 0.3584(8) 0.8673(8) 0.088(4) Uani 1 1 d . D .
C33 C 0.8382(15) 0.5968(10) 0.5211(9) 0.024(3) Uiso 0.50 1 d P B 1
H33 H 0.8687 0.5984 0.4590 0.029 Uiso 0.50 1 calc PR B 1
C38 C 0.6479(16) 0.9117(10) 0.9763(10) 0.028(3) Uiso 0.50 1 d P A 2
H38 H 0.6368 0.9088 1.0398 0.033 Uiso 0.50 1 calc PR A 2
C14 C 0.7191(16) 0.7218(10) 0.9712(10) 0.024(3) Uani 0.50 1 d P A 2
H14A H 0.7265 0.7166 1.0369 0.029 Uiso 0.50 1 calc PR A 2
H14B H 0.6384 0.6895 0.9623 0.029 Uiso 0.50 1 calc PR A 2
C11 C 0.9790(15) 0.6125(10) 0.9790(10) 0.027(3) Uiso 0.50 1 d P A 2
H11 H 0.9858 0.6002 1.0425 0.033 Uiso 0.50 1 calc PR A 2
C26 C 0.9438(12) 1.2112(8) 0.6190(12) 0.132(7) Uani 1 1 d . A 1
H26A H 0.9444 1.2440 0.6711 0.197 Uiso 1 1 calc R . .
H26B H 0.9350 1.2622 0.5641 0.197 Uiso 1 1 calc R . .
H26C H 1.0369 1.1592 0.6140 0.197 Uiso 1 1 calc R . .
C22 C 0.591(2) 0.3139(14) 0.9159(13) 0.055(5) Uani 0.50 1 d P D 1
H22A H 0.6249 0.2789 0.9752 0.082 Uiso 0.50 1 calc PR D 1
H22B H 0.5696 0.2649 0.8826 0.082 Uiso 0.50 1 calc PR D 1
H22C H 0.5002 0.3670 0.9236 0.082 Uiso 0.50 1 calc PR D 1
C17A C 0.1759(17) 0.9197(12) 0.9063(9) 0.033(4) Uiso 0.50 1 d PD B 1
H17A H 0.2607 0.9017 0.9456 0.040 Uiso 0.50 1 calc PR B 1
H17B H 0.1395 0.9946 0.8968 0.040 Uiso 0.50 1 calc PR B 1
C18A C 0.0511(17) 0.8720(13) 0.9545(11) 0.067(5) Uiso 0.60 1 d PD B 1
H18A H -0.0279 0.8817 0.9132 0.100 Uiso 0.60 1 calc PR B 1
H18B H 0.0099 0.9045 1.0071 0.100 Uiso 0.60 1 calc PR B 1
H18C H 0.0910 0.7992 0.9742 0.100 Uiso 0.60 1 calc PR B 1
C18B C 0.2059(16) 0.8755(13) 0.9317(9) 0.014(3) Uiso 0.40 1 d PD B 2
H18D H 0.2229 0.8013 0.9407 0.021 Uiso 0.40 1 calc PR B 2
H18E H 0.1420 0.9014 0.9822 0.021 Uiso 0.40 1 calc PR B 2
H18F H 0.3019 0.8944 0.9285 0.021 Uiso 0.40 1 calc PR B 2
C16B C 0.2156(15) 0.8882(11) 0.7567(9) 0.030(3) Uiso 0.50 1 d PD B 2
H16C H 0.1582 0.9189 0.7028 0.036 Uiso 0.50 1 calc PR B 2
H16D H 0.2418 0.8133 0.7613 0.036 Uiso 0.50 1 calc PR B 2
C17B C 0.1289(16) 0.9216(11) 0.8431(8) 0.034(4) Uiso 0.50 1 d PD B 2
H17C H 0.1096 0.9966 0.8362 0.041 Uiso 0.50 1 calc PR B 2
H17D H 0.0308 0.9037 0.8483 0.041 Uiso 0.50 1 calc PR B 2
C15A C 0.362(3) 0.927(3) 0.7573(15) 0.086(13) Uiso 0.70 1 d PD B 1
H15C H 0.3270 1.0023 0.7470 0.103 Uiso 0.70 1 calc PR B 1
H15D H 0.4457 0.9106 0.7971 0.103 Uiso 0.70 1 calc PR B 1
C27B C 1.1013(18) 0.6099(17) 0.7175(11) 0.038(6) Uiso 0.50 1 d PD A 2
H27A H 1.0472 0.6617 0.6702 0.046 Uiso 0.50 1 calc PR A 2
H27B H 1.1091 0.5403 0.7056 0.046 Uiso 0.50 1 calc PR A 2
C28B C 1.2590(13) 0.6303(11) 0.7375(9) 0.029(3) Uiso 0.50 1 d PD A 2
H28A H 1.2499 0.7028 0.7406 0.035 Uiso 0.50 1 calc PR A 2
H28B H 1.2979 0.5879 0.7941 0.035 Uiso 0.50 1 calc PR A 2
C28A C 1.2512(15) 0.6329(11) 0.6717(8) 0.032(3) Uiso 0.50 1 d PD A 1
H28C H 1.2139 0.7075 0.6575 0.038 Uiso 0.50 1 calc PR A 1
H28D H 1.3397 0.6207 0.7074 0.038 Uiso 0.50 1 calc PR A 1
C27A C 1.127(2) 0.5916(16) 0.7377(12) 0.045(7) Uiso 0.50 1 d PD A 1
H27C H 1.0506 0.5894 0.6972 0.055 Uiso 0.50 1 calc PR A 1
H27D H 1.1751 0.5197 0.7596 0.055 Uiso 0.50 1 calc PR A 1
C29A C 1.3090(13) 0.5963(11) 0.5819(8) 0.020(3) Uiso 0.50 1 d PD A 1
H29A H 1.2309 0.6254 0.5382 0.024 Uiso 0.50 1 calc PR A 1
H29B H 1.3245 0.5215 0.5913 0.024 Uiso 0.50 1 calc PR A 1
C30A C 1.4552(15) 0.6242(11) 0.5401(10) 0.035(4) Uiso 0.50 1 d PD A 1
H30A H 1.4383 0.6982 0.5236 0.052 Uiso 0.50 1 calc PR A 1
H30B H 1.4882 0.5926 0.4861 0.052 Uiso 0.50 1 calc PR A 1
H30C H 1.5322 0.5994 0.5839 0.052 Uiso 0.50 1 calc PR A 1
C29B C 1.3600(18) 0.5976(13) 0.6525(8) 0.042(4) Uiso 0.50 1 d PD A 2
H29C H 1.4540 0.6203 0.6502 0.050 Uiso 0.50 1 calc PR A 2
H29D H 1.3863 0.5224 0.6598 0.050 Uiso 0.50 1 calc PR A 2
C30B C 1.2852(18) 0.6415(13) 0.5603(10) 0.037(4) Uiso 0.50 1 d PD A 2
H30D H 1.1980 0.6134 0.5591 0.055 Uiso 0.50 1 calc PR A 2
H30E H 1.3575 0.6226 0.5105 0.055 Uiso 0.50 1 calc PR A 2
H30F H 1.2535 0.7157 0.5538 0.055 Uiso 0.50 1 calc PR A 2
C2 C 0.7374(16) 0.5981(10) 0.5271(10) 0.029(3) Uiso 0.50 1 d P B 2
H2 H 0.7041 0.5994 0.4695 0.034 Uiso 0.50 1 calc PR B 2
C9 C 0.7334(15) 0.9336(10) 0.9573(9) 0.022(3) Uiso 0.50 1 d P A 1
H9 H 0.7440 0.9334 1.0191 0.027 Uiso 0.50 1 calc PR A 1
C40 C 1.1404(16) 0.6048(10) 0.8707(9) 0.027(3) Uiso 0.50 1 d P A 1
H40 H 1.2440 0.5736 0.8653 0.033 Uiso 0.50 1 calc PR A 1
C39 C 1.0586(16) 0.6388(11) 0.9398(10) 0.028(3) Uiso 0.50 1 d P A 1
H39 H 1.0871 0.6297 0.9999 0.034 Uiso 0.50 1 calc PR A 1
C37 C 0.6329(16) 0.9944(10) 0.9138(9) 0.022(3) Uiso 0.50 1 d P A 2
H37 H 0.5968 1.0614 0.9270 0.027 Uiso 0.50 1 calc PR A 2
C3 C 0.7764(18) 0.5175(12) 0.5927(10) 0.032(4) Uiso 0.50 1 d P B 2
H3 H 0.7855 0.4485 0.5875 0.039 Uiso 0.50 1 calc PR B 2
C34 C 0.8595(18) 0.5150(12) 0.5873(10) 0.031(4) Uiso 0.50 1 d P B 1
H34 H 0.9037 0.4465 0.5805 0.038 Uiso 0.50 1 calc PR B 1
C31 C 0.7915(19) 0.7444(12) 0.9605(11) 0.030(4) Uiso 0.50 1 d P A 1
H31A H 0.7072 0.7111 0.9649 0.036 Uiso 0.50 1 calc PR A 1
H31B H 0.8203 0.7420 1.0223 0.036 Uiso 0.50 1 calc PR A 1
C41 C 0.6167(18) 0.4086(12) 0.9273(11) 0.040(4) Uiso 0.50 1 d P D 2
H41A H 0.5245 0.4487 0.9000 0.061 Uiso 0.50 1 calc PR D 2
H41B H 0.6687 0.4541 0.9469 0.061 Uiso 0.50 1 calc PR D 2
H41C H 0.5922 0.3602 0.9794 0.061 Uiso 0.50 1 calc PR D 2
C5 C 0.3819(18) 0.9274(12) 0.5707(11) 0.028(3) Uiso 0.50 1 d P B 2
H5 H 0.2858 0.9659 0.5537 0.034 Uiso 0.50 1 calc PR B 2
C6 C 0.4903(16) 0.8916(10) 0.5113(9) 0.024(3) Uiso 0.50 1 d P B 2
H6 H 0.4969 0.9024 0.4473 0.029 Uiso 0.50 1 calc PR B 2
C35 C 0.4082(18) 0.8895(12) 0.5441(11) 0.028(3) Uiso 0.50 1 d P B 1
H35 H 0.3708 0.8920 0.4874 0.034 Uiso 0.50 1 calc PR B 1
C36 C 0.3248(19) 0.9262(12) 0.6123(11) 0.036(4) Uiso 0.50 1 d P B 1
H36 H 0.2225 0.9606 0.6173 0.043 Uiso 0.50 1 calc PR B 1
N9 N 0.8583(12) 0.6704(8) 0.9315(7) 0.015(2) Uiso 0.50 1 d P A 2
N10 N 0.6838(14) 0.8293(9) 0.9288(7) 0.022(3) Uiso 0.50 1 d P A 2
C32 C 0.6700(19) 0.7883(12) 0.5236(10) 0.033(4) Uiso 0.50 1 d P B 1
H32A H 0.7443 0.8282 0.4975 0.039 Uiso 0.50 1 calc PR B 1
H32B H 0.6195 0.7787 0.4724 0.039 Uiso 0.50 1 calc PR B 1

loop_
_atom_site_aniso_label
_atom_site_aniso_U_11
_atom_site_aniso_U_22
_atom_site_aniso_U_33
_atom_site_aniso_U_23
_atom_site_aniso_U_13
_atom_site_aniso_U_12
Ru1 0.0200(3) 0.0237(3) 0.0244(3) -0.0180(2) 0.0000(2) 0.0016(2)
P1 0.0431(12) 0.0258(10) 0.0149(9) -0.0114(8) -0.0065(8) 0.0226(9)
Cl2 0.0365(12) 0.0277(11) 0.110(2) -0.0283(12) 0.0362(13) -0.0093(9)
Cl1 0.0390(12) 0.0271(11) 0.0707(15) 0.0009(10) 0.0298(11) 0.0065(9)
F2 0.053(3) 0.042(3) 0.035(3) -0.016(2) -0.007(2) 0.013(2)
C23 0.042(5) 0.026(4) 0.052(5) -0.021(4) -0.018(4) 0.009(4)
N5 0.060(4) 0.024(3) 0.047(4) -0.028(3) -0.031(4) 0.024(3)
F5 0.091(4) 0.037(3) 0.045(3) -0.024(2) -0.014(3) 0.014(3)
C1 0.047(5) 0.020(4) 0.031(4) -0.008(3) 0.000(4) -0.007(3)
F3 0.122(5) 0.055(3) 0.055(3) -0.036(3) -0.040(3) 0.035(3)
C10 0.041(5) 0.033(4) 0.052(5) -0.029(4) -0.024(4) 0.005(4)
F13 0.065(4) 0.115(6) 0.104(5) -0.047(4) -0.003(4) -0.017(4)
F1 0.139(6) 0.074(4) 0.065(4) -0.003(3) 0.041(4) -0.004(4)
N3 0.053(5) 0.020(4) 0.098(6) 0.000(4) -0.051(5) -0.003(3)
C4 0.044(5) 0.017(4) 0.052(5) -0.005(3) -0.021(4) -0.010(4)
N7 0.039(4) 0.038(4) 0.121(7) -0.050(4) -0.046(5) 0.015(3)
N4 0.137(8) 0.020(4) 0.039(4) -0.007(3) -0.049(5) -0.006(4)
C24 0.049(5) 0.025(5) 0.121(9) -0.031(5) -0.042(6) 0.009(4)
C19 0.030(4) 0.020(4) 0.036(4) -0.016(3) -0.009(3) 0.001(3)
N1 0.062(4) 0.026(3) 0.025(3) -0.015(3) -0.003(3) -0.012(3)
F4 0.166(7) 0.094(5) 0.049(3) -0.044(3) -0.057(4) 0.094(5)
C25 0.037(5) 0.032(5) 0.147(11) -0.021(6) -0.026(6) -0.005(4)
C20 0.031(5) 0.041(5) 0.105(8) 0.006(5) -0.024(5) -0.006(4)
N2 0.159(9) 0.030(4) 0.021(4) -0.016(3) -0.005(5) -0.012(5)
C21 0.057(7) 0.057(7) 0.110(9) 0.043(7) 0.032(6) 0.003(5)
C14 0.020(8) 0.016(7) 0.032(8) -0.010(6) 0.006(6) 0.004(6)
C26 0.055(7) 0.037(6) 0.30(2) 0.011(9) -0.063(10) -0.014(6)
C22 0.055(12) 0.049(11) 0.063(12) -0.005(9) -0.019(10) -0.014(10)

loop_
_atom_type_symbol
_atom_type_description
_atom_type_scat_dispersion_real
_atom_type_scat_dispersion_imag
_atom_type_scat_source
C C 0.0033 0.0016 'International Tables Vol C Tables 4.2.6.8 and 6.1.1.4'
H H 0.0000 0.0000 'International Tables Vol C Tables 4.2.6.8 and 6.1.1.4'
F F 0.0171 0.0103 'International Tables Vol C Tables 4.2.6.8 and 6.1.1.4'
P P 0.1023 0.0942 'International Tables Vol C Tables 4.2.6.8 and 6.1.1.4'
Cl Cl 0.1484 0.1585 'International Tables Vol C Tables 4.2.6.8 and 6.1.1.4'
Ru Ru -1.2594 0.8363 'International Tables Vol C Tables 4.2.6.8 and 6.1.1.4'
N N 0.0061 0.0033 'International Tables Vol C Tables 4.2.6.8 and 6.1.1.4'

loop_
_geom_angle_atom_site_label_1
_geom_angle_atom_site_label_2
_geom_angle_atom_site_label_3
_geom_angle
C10 Ru1 C1 95.8(3)
C10 Ru1 C4 178.7(3)
C1 Ru1 C4 83.2(3)
C10 Ru1 C7 82.8(3)
C1 Ru1 C7 178.4(3)
C4 Ru1 C7 98.2(3)
C10 Ru1 Cl1 92.2(3)
C1 Ru1 Cl1 87.6(2)
C4 Ru1 Cl1 87.0(2)
C7 Ru1 Cl1 91.8(2)
C10 Ru1 Cl2 88.7(3)
C1 Ru1 Cl2 91.8(2)
C4 Ru1 Cl2 92.1(2)
C7 Ru1 Cl2 88.8(2)
Cl1 Ru1 Cl2 178.98(10)
F1 P1 F13 177.3(4)
F1 P1 F5 92.5(4)
F13 P1 F5 90.1(3)
F1 P1 F2 90.6(3)
F13 P1 F2 90.2(3)
F5 P1 F2 91.0(3)
F1 P1 F4 89.1(4)
F13 P1 F4 89.9(4)
F5 P1 F4 90.0(3)
F2 P1 F4 179.0(3)
F1 P1 F3 88.0(4)
F13 P1 F3 89.4(4)
F5 P1 F3 179.4(3)
F2 P1 F3 89.4(2)
F4 P1 F3 89.5(3)
N5 C23 C24 111.6(7)
C7 N5 C8 118.4(8)
C7 N5 C23 125.6(6)
C8 N5 C23 112.5(8)
C7 N5 C37 103.8(8)
C8 N5 C37 31.5(6)
C23 N5 C37 130.2(7)
N1 C1 N2 104.2(6)
N1 C1 Ru1 133.7(5)
N2 C1 Ru1 122.2(5)
N8 C10 N7 94.8(8)
N8 C10 N9 28.0(6)
N7 C10 N9 109.7(7)
N8 C10 Ru1 129.6(7)
N7 C10 Ru1 133.1(7)
N9 C10 Ru1 116.9(6)
N6 C7 N5 98.7(7)
N6 C7 N10 28.3(5)
N5 C7 N10 108.8(7)
N6 C7 Ru1 125.6(7)
N5 C7 Ru1 134.3(6)
N10 C7 Ru1 115.7(6)
C36 N3 C4 124.6(11)
C36 N3 C15B 107.7(19)
C4 N3 C15B 127.3(18)
C36 N3 C15A 109.7(17)
C4 N3 C15A 125.2(16)
C15B N3 C15A 2(4)
C36 N3 C5 29.8(8)
C4 N3 C5 97.9(9)
C15B N3 C5 134(2)
C15A N3 C5 136.7(17)
N4 C4 N3 104.1(7)
N4 C4 Ru1 122.9(6)
N3 C4 Ru1 132.7(6)
C40 N7 C10 122.5(10)
C40 N7 C27A 102.2(12)
C10 N7 C27A 134.4(12)
C40 N7 C27B 115.9(11)
C10 N7 C27B 119.4(10)
C27A N7 C27B 15.4(13)
C40 N7 C12 33.7(7)
C10 N7 C12 100.0(8)
C27A N7 C12 124.1(12)
C27B N7 C12 139.5(11)
C32 N4 C6 103.9(11)
C32 N4 C4 130.1(10)
C6 N4 C4 126.0(10)
C32 N4 C35 126.6(11)
C6 N4 C35 32.4(8)
C4 N4 C35 99.5(9)
C32 N4 C13 20.5(9)
C6 N4 C13 114.4(10)
C4 N4 C13 117.3(8)
C35 N4 C13 143.2(9)
C7 N6 C9 114.5(10)
C7 N6 C31 120.4(11)
C9 N6 C31 124.9(11)
C25 C24 C23 114.5(7)
C10 N8 C39 116.1(11)
C10 N8 C31 118.7(11)
C39 N8 C31 124.7(11)
N3 C15B C16B 97.0(12)
N1 C19 C20 112.6(6)
C1 N1 C3 110.0(8)
C1 N1 C34 110.4(8)
C3 N1 C34 30.7(7)
C1 N1 C19 126.5(6)
C3 N1 C19 120.4(8)
C34 N1 C19 121.8(8)
C24 C25 C26 112.9(10)
C19 C20 C21 111.3(8)
C1 N2 C13 121.8(8)
C1 N2 C2 110.2(8)
C13 N2 C2 127.5(9)
C1 N2 C33 109.4(8)
C13 N2 C33 120.3(9)
C2 N2 C33 37.0(7)
C1 N2 C32 121.3(8)
C13 N2 C32 28.3(6)
C2 N2 C32 115.4(10)
C33 N2 C32 129.2(9)
N2 C13 N4 97.7(9)
C17A C16A C15A 120.5(11)
C11 C12 N7 113.8(11)
C9 C8 N5 100.7(11)
C41 C21 C22 62.6(11)
C41 C21 C20 109.0(11)
C22 C21 C20 126.5(12)
C34 C33 N2 105.4(12)
C37 C38 N10 105.6(12)
N9 C14 N10 109.3(12)
C12 C11 N9 106.1(12)
C18A C17A C16A 114.0(12)
C17B C16B C15B 101.2(11)
C18B C17B C16B 115.9(12)
N3 C15A C16A 125.9(14)
N7 C27B C28B 89.0(10)
C29B C28B C27B 101.0(10)
C29A C28A C27A 123.6(13)
N7 C27A C28A 132.3(15)
C28A C29A C30A 115.2(11)
C30B C29B C28B 114.3(12)
C3 C2 N2 103.4(12)
C8 C9 N6 106.9(12)
N7 C40 C39 100.4(12)
C40 C39 N8 105.3(12)
C38 C37 N5 113.4(12)
C2 C3 N1 108.9(13)
C33 C34 N1 106.4(12)
N6 C31 N8 108.1(12)
C6 C5 N3 114.1(12)
N4 C6 C5 96.7(12)
C36 C35 N4 113.2(13)
N3 C36 C35 97.7(13)
C11 N9 C14 125.1(11)
C11 N9 C10 109.9(9)
C14 N9 C10 124.7(9)
C38 N10 C14 124.6(11)
C38 N10 C7 107.8(10)
C14 N10 C7 126.7(10)
N4 C32 N2 121.8(12)

loop_
_geom_bond_atom_site_label_1
_geom_bond_atom_site_label_2
_geom_bond_distance
Ru1 C10 2.077(7)
Ru1 C1 2.104(7)
Ru1 C4 2.108(7)
Ru1 C7 2.116(8)
Ru1 Cl1 2.350(2)
Ru1 Cl2 2.361(2)
P1 F1 1.558(7)
P1 F13 1.569(7)
P1 F5 1.588(5)
P1 F2 1.593(5)
P1 F4 1.601(5)
P1 F3 1.610(5)
C23 N5 1.455(10)
C23 C24 1.514(12)
N5 C7 1.346(9)
N5 C8 1.387(15)
N5 C37 1.481(14)
C1 N1 1.357(8)
C1 N2 1.368(9)
C10 N8 1.246(12)
C10 N7 1.362(10)
C10 N9 1.561(13)
C7 N6 1.327(12)
C7 N10 1.481(13)
N3 C36 1.300(16)
N3 C4 1.356(10)
N3 C15B 1.449(16)
N3 C15A 1.458(15)
N3 C5 1.563(17)
C4 N4 1.349(10)
N7 C40 1.263(15)
N7 C27A 1.398(15)
N7 C27B 1.528(15)
N7 C12 1.632(16)
N4 C32 1.187(17)
N4 C6 1.229(15)
N4 C35 1.600(17)
N4 C13 1.718(16)
N6 C9 1.393(16)
N6 C31 1.445(18)
C24 C25 1.513(15)
N8 C39 1.396(17)
N8 C31 1.491(19)
C15B C16B 1.564(18)
C19 N1 1.454(9)
C19 C20 1.497(11)
N1 C3 1.410(16)
N1 C34 1.446(16)
C25 C26 1.536(13)
C20 C21 1.531(14)
N2 C13 1.447(14)
N2 C2 1.450(15)
N2 C33 1.463(15)
N2 C32 1.541(17)
C16A C17A 1.535(14)
C16A C15A 1.559(16)
C12 C11 1.339(19)
C8 C9 1.356(18)
C21 C41 1.324(18)
C21 C22 1.41(2)
C33 C34 1.350(19)
C38 C37 1.327(18)
C38 N10 1.406(17)
C14 N9 1.436(17)
C14 N10 1.471(17)
C11 N9 1.384(17)
C17A C18A 1.522(14)
C18B C17B 1.539(13)
C16B C17B 1.542(14)
C27B C28B 1.621(16)
C28B C29B 1.575(15)
C28A C29A 1.533(13)
C28A C27A 1.588(15)
C29A C30A 1.537(14)
C29B C30B 1.573(15)
C2 C3 1.35(2)
C40 C39 1.31(2)
C5 C6 1.33(2)
C35 C36 1.32(2)
